data_7012085
loop_
_publ_author_name
'Hill, Michael S.'
'Hitchcock, Peter B.'

_publ_section_title
;
 Synthesis of C2 and Cs symmetric zinc complexes supported by
 bis(phosphinimino)methyl ligands and their use in ring opening
 polymerisation catalysis
;
_journal_issue 24
_journal_name_full 'Journal of the Chemical Society, Dalton Transactions'
_journal_page_first 4694
_journal_paper_doi 10.1039/b207358g
_journal_year 2002
_chemical_compound_source 'synthesis as described'
_chemical_formula_moiety '(C44 H46 N2 P2 Zn1).1/4(C7 H8)'
_chemical_formula_sum 'C45.75 H48 N2 P2 Zn'
_chemical_formula_weight 753.17
_chemical_name_common '[ZnMe{MesNPPh2CHPPh2NMes}].0.25toluene'
_space_group_IT_number 2
_symmetry_cell_setting triclinic
_symmetry_Int_Tables_number 2
_symmetry_space_group_name_Hall '-P 1'
_symmetry_space_group_name_H-M 'P -1'
_atom_sites_solution_hydrogens geom
_atom_sites_solution_primary direct
_atom_sites_solution_secondary difmap
_audit_conform_dict_location ftp://ftp.iucr.org/cifdics/cif_core.dic
_audit_conform_dict_name cif_core.dic
_audit_conform_dict_version 2.1
_audit_creation_date 2001-11-27T12:01:23-00:00
_audit_creation_method 'WinGX routine CIF_UPDATE'
_cell_angle_alpha 112.223(2)
_cell_angle_beta 95.261(4)
_cell_angle_gamma 92.019(4)
_cell_formula_units_Z 4
_cell_length_a 11.2619(5)
_cell_length_b 18.4588(13)
_cell_length_c 20.2548(13)
_cell_measurement_reflns_used 11282
_cell_measurement_temperature 173(2)
_cell_measurement_theta_max 21.967
_cell_measurement_theta_min 4.076
_cell_measurement_wavelength 0.71073
_cell_volume 3870.2(4)
_computing_cell_refinement 'HKL Scalepack (Otwinowski & Minor 1997)'
_computing_data_reduction 'HKL Denzo and Scalepack (Otwinowski & Minor 1997)'
_computing_molecular_graphics 'Ortep-3 for Windows (Farrugia, 1997)'
_computing_publication_material 'WinGX publication routines (Farrugia, 1999)'
_computing_structure_refinement 'SHELXL-97 (Sheldrick, 1997)'
_computing_structure_solution 'SHELXS-97 (Sheldrick, 1997)'
_diffrn_ambient_temperature 173(2)
_diffrn_measured_fraction_theta_full 0.989
_diffrn_measured_fraction_theta_max 0.989
_diffrn_measurement_device KappaCCD
_diffrn_measurement_method CCD
_diffrn_radiation_monochromator graphite
_diffrn_radiation_probe x-ray
_diffrn_radiation_type MoK\a
_diffrn_radiation_wavelength 0.71073
_diffrn_reflns_av_R_equivalents 0.1039
_diffrn_reflns_av_unetI/netI 0.1259
_diffrn_reflns_limit_h_max 11
_diffrn_reflns_limit_h_min -10
_diffrn_reflns_limit_k_max 16
_diffrn_reflns_limit_k_min -19
_diffrn_reflns_limit_l_max 21
_diffrn_reflns_limit_l_min -20
_diffrn_reflns_number 20269
_diffrn_reflns_theta_full 21.98
_diffrn_reflns_theta_max 21.98
_diffrn_reflns_theta_min 4.1
_exptl_absorpt_coefficient_mu 0.752
_exptl_absorpt_correction_T_max 0.986
_exptl_absorpt_correction_T_min 0.917
_exptl_absorpt_correction_type analytical
_exptl_absorpt_process_details
;
(see. N.W. Alcock (1970). Cryst. Computing, p271)
;
_exptl_crystal_colour colourless
_exptl_crystal_density_diffrn 1.293
_exptl_crystal_density_method 'not measured'
_exptl_crystal_description plate
_exptl_crystal_F_000 1586
_exptl_crystal_size_max 0.3
_exptl_crystal_size_mid 0.1
_exptl_crystal_size_min 0.02
_refine_diff_density_max 0.659
_refine_diff_density_min -0.469
_refine_diff_density_rms 0.082
_refine_ls_extinction_method none
_refine_ls_goodness_of_fit_ref 1.039
_refine_ls_hydrogen_treatment riding
_refine_ls_matrix_type full
_refine_ls_number_parameters 913
_refine_ls_number_reflns 9360
_refine_ls_number_restraints 0
_refine_ls_restrained_S_all 1.039
_refine_ls_R_factor_all 0.1099
_refine_ls_R_factor_gt 0.0654
_refine_ls_shift/su_max 0.006
_refine_ls_shift/su_mean 0
_refine_ls_structure_factor_coef Fsqd
_refine_ls_weighting_details 'calc w=1/[\s^2^(Fo^2^)+(0.0190P)^2^+8.8441P] where P=(Fo^2^+2Fc^2^)/3'
_refine_ls_weighting_scheme calc
_refine_ls_wR_factor_gt 0.1237
_refine_ls_wR_factor_ref 0.1411
_reflns_number_gt 6313
_reflns_number_total 9360
_reflns_threshold_expression >2sigma(I)
_cod_data_source_file b207358g.txt
_cod_data_source_block msh3-(nov1501)
_cod_original_sg_symbol_H-M P-1
_cod_database_code 7012085

loop_
_symmetry_equiv_pos_as_xyz
'x, y, z'
'-x, -y, -z'

loop_
_atom_site_label
_atom_site_type_symbol
_atom_site_fract_x
_atom_site_fract_y
_atom_site_fract_z
_atom_site_U_iso_or_equiv
_atom_site_adp_type
_atom_site_occupancy
_atom_site_symmetry_multiplicity
_atom_site_calc_flag
_atom_site_refinement_flags
_atom_site_disorder_assembly
_atom_site_disorder_group
Zn Zn 0.38179(6) 0.71583(5) 0.08787(4) 0.0279(2) Uani 1 1 d . A 1
P1 P 0.59484(13) 0.83426(10) 0.18519(9) 0.0239(4) Uani 1 1 d . A 1
P2 P 0.32787(13) 0.85767(10) 0.21603(9) 0.0234(4) Uani 1 1 d . A 1
N1 N 0.5504(4) 0.7612(3) 0.1118(3) 0.0231(13) Uani 1 1 d . A 1
N2 N 0.2864(4) 0.8072(3) 0.1322(3) 0.0267(13) Uani 1 1 d . A 1
C1 C 0.4792(5) 0.8645(4) 0.2363(3) 0.0277(16) Uani 1 1 d . A 1
H1 H 0.5047 0.8903 0.2861 0.033 Uiso 1 1 calc R A 1
C2 C 0.6777(5) 0.9100(4) 0.1662(3) 0.0259(16) Uani 1 1 d . A 1
C3 C 0.6358(6) 0.9839(4) 0.1839(4) 0.0329(17) Uani 1 1 d . A 1
H3 H 0.5642 0.9953 0.206 0.039 Uiso 1 1 calc R A 1
C4 C 0.6984(6) 1.0416(4) 0.1693(4) 0.044(2) Uani 1 1 d . A 1
H4 H 0.6703 1.0925 0.1822 0.053 Uiso 1 1 calc R A 1
C5 C 0.8008(6) 1.0245(5) 0.1363(4) 0.043(2) Uani 1 1 d . A 1
H5 H 0.8434 1.0639 0.1264 0.052 Uiso 1 1 calc R A 1
C6 C 0.8427(6) 0.9511(5) 0.1173(4) 0.0382(19) Uani 1 1 d . A 1
H6 H 0.9143 0.9404 0.095 0.046 Uiso 1 1 calc R A 1
C7 C 0.7812(5) 0.8929(4) 0.1305(4) 0.0334(18) Uani 1 1 d . A 1
H7 H 0.8084 0.8416 0.1157 0.04 Uiso 1 1 calc R A 1
C8 C 0.7036(5) 0.8102(4) 0.2447(3) 0.0282(17) Uani 1 1 d . A 1
C9 C 0.8211(5) 0.8448(4) 0.2663(4) 0.0381(19) Uani 1 1 d . A 1
H9 H 0.8476 0.8852 0.2515 0.046 Uiso 1 1 calc R A 1
C10 C 0.8988(6) 0.8196(5) 0.3096(4) 0.053(2) Uani 1 1 d . A 1
H10 H 0.9783 0.8431 0.3243 0.064 Uiso 1 1 calc R A 1
C11 C 0.8616(6) 0.7609(5) 0.3315(4) 0.052(2) Uani 1 1 d . A 1
H11 H 0.916 0.743 0.3597 0.062 Uiso 1 1 calc R A 1
C12 C 0.7461(6) 0.7285(5) 0.3124(4) 0.047(2) Uani 1 1 d . A 1
H12 H 0.7192 0.6894 0.3287 0.056 Uiso 1 1 calc R A 1
C13 C 0.6686(6) 0.7531(4) 0.2691(4) 0.0332(17) Uani 1 1 d . A 1
H13 H 0.5889 0.7299 0.2558 0.04 Uiso 1 1 calc R A 1
C14 C 0.2690(5) 0.8109(4) 0.2736(3) 0.0234(16) Uani 1 1 d . A 1
C15 C 0.2350(5) 0.7315(4) 0.2460(4) 0.0310(17) Uani 1 1 d . A 1
H15 H 0.2376 0.7009 0.1965 0.037 Uiso 1 1 calc R A 1
C16 C 0.1969(6) 0.6966(5) 0.2914(5) 0.045(2) Uani 1 1 d . A 1
H16 H 0.1737 0.642 0.2725 0.054 Uiso 1 1 calc R A 1
C17 C 0.1925(6) 0.7393(6) 0.3620(4) 0.045(2) Uani 1 1 d . A 1
H17 H 0.1644 0.7148 0.3918 0.054 Uiso 1 1 calc R A 1
C18 C 0.2282(6) 0.8181(6) 0.3908(4) 0.049(2) Uani 1 1 d . A 1
H18 H 0.2273 0.848 0.4405 0.058 Uiso 1 1 calc R A 1
C19 C 0.2657(6) 0.8531(5) 0.3457(4) 0.0407(19) Uani 1 1 d . A 1
H19 H 0.2896 0.9076 0.3651 0.049 Uiso 1 1 calc R A 1
C20 C 0.2592(5) 0.9498(4) 0.2479(3) 0.0258(16) Uani 1 1 d . A 1
C21 C 0.3277(6) 1.0207(4) 0.2858(3) 0.0321(17) Uani 1 1 d . A 1
H21 H 0.4125 1.0214 0.2909 0.039 Uiso 1 1 calc R A 1
C22 C 0.2733(6) 1.0895(4) 0.3158(4) 0.0399(19) Uani 1 1 d . A 1
H22 H 0.3208 1.137 0.3423 0.048 Uiso 1 1 calc R A 1
C23 C 0.1497(8) 1.0902(5) 0.3075(4) 0.052(2) Uani 1 1 d . A 1
H23 H 0.1126 1.1379 0.3277 0.062 Uiso 1 1 calc R A 1
C24 C 0.0815(7) 1.0208(5) 0.2695(4) 0.051(2) Uani 1 1 d . A 1
H24 H -0.0031 1.0212 0.2634 0.061 Uiso 1 1 calc R A 1
C25 C 0.1334(6) 0.9511(4) 0.2403(4) 0.0358(18) Uani 1 1 d . A 1
H25 H 0.0847 0.9037 0.2149 0.043 Uiso 1 1 calc R A 1
C26 C 0.6184(5) 0.7279(4) 0.0505(3) 0.0263(16) Uani 1 1 d . A 1
C27 C 0.6072(5) 0.7537(4) -0.0058(3) 0.0277(16) Uani 1 1 d . A 1
C28 C 0.6649(5) 0.7166(4) -0.0667(4) 0.0313(17) Uani 1 1 d . A 1
H28 H 0.6569 0.735 -0.1047 0.038 Uiso 1 1 calc R A 1
C29 C 0.7332(5) 0.6538(4) -0.0736(3) 0.0289(17) Uani 1 1 d . A 1
C30 C 0.7414(5) 0.6281(4) -0.0168(4) 0.0320(18) Uani 1 1 d . A 1
H30 H 0.788 0.5852 -0.0202 0.038 Uiso 1 1 calc R A 1
C31 C 0.6843(5) 0.6626(4) 0.0447(4) 0.0296(17) Uani 1 1 d . A 1
C32 C 0.5305(6) 0.8204(4) -0.0037(4) 0.0369(18) Uani 1 1 d . A 1
H32A H 0.4519 0.811 0.0099 0.055 Uiso 1 1 calc R A 1
H32B H 0.5207 0.8232 -0.0512 0.055 Uiso 1 1 calc R A 1
H32C H 0.5694 0.87 0.0316 0.055 Uiso 1 1 calc R A 1
C33 C 0.7945(6) 0.6154(5) -0.1388(4) 0.047(2) Uani 1 1 d . A 1
H33A H 0.8382 0.5724 -0.134 0.07 Uiso 0.5 1 calc PR A 1
H33B H 0.8507 0.654 -0.1443 0.07 Uiso 0.5 1 calc PR A 1
H33C H 0.735 0.5946 -0.1812 0.07 Uiso 0.5 1 calc PR A 1
H33D H 0.7777 0.6416 -0.1723 0.07 Uiso 0.5 1 calc PR A 1
H33E H 0.7652 0.56 -0.162 0.07 Uiso 0.5 1 calc PR A 1
H33F H 0.881 0.6194 -0.1251 0.07 Uiso 0.5 1 calc PR A 1
C34 C 0.6929(6) 0.6285(4) 0.1017(4) 0.0387(19) Uani 1 1 d . A 1
H34A H 0.7116 0.5736 0.0804 0.058 Uiso 1 1 calc R A 1
H34B H 0.6164 0.6315 0.1217 0.058 Uiso 1 1 calc R A 1
H34C H 0.7562 0.6583 0.1399 0.058 Uiso 1 1 calc R A 1
C35 C 0.1970(5) 0.8266(4) 0.0872(3) 0.0261(16) Uani 1 1 d . A 1
C36 C 0.2167(5) 0.8886(4) 0.0652(3) 0.0282(17) Uani 1 1 d . A 1
C37 C 0.1310(6) 0.8995(4) 0.0152(4) 0.0328(18) Uani 1 1 d . A 1
H37 H 0.1453 0.9416 0.0001 0.039 Uiso 1 1 calc R A 1
C38 C 0.0278(6) 0.8520(4) -0.0123(4) 0.0334(18) Uani 1 1 d . A 1
C39 C 0.0060(5) 0.7919(4) 0.0120(3) 0.0339(18) Uani 1 1 d . A 1
H39 H -0.0664 0.7594 -0.0055 0.041 Uiso 1 1 calc R A 1
C40 C 0.0882(5) 0.7786(4) 0.0616(3) 0.0256(16) Uani 1 1 d . A 1
C41 C 0.3274(5) 0.9462(4) 0.0924(4) 0.0344(18) Uani 1 1 d . A 1
H41A H 0.3079 0.9947 0.1302 0.052 Uiso 1 1 calc R A 1
H41B H 0.354 0.9582 0.0527 0.052 Uiso 1 1 calc R A 1
H41C H 0.3913 0.9228 0.1119 0.052 Uiso 1 1 calc R A 1
C42 C -0.0630(6) 0.8626(5) -0.0678(4) 0.048(2) Uani 1 1 d . A 1
H42A H -0.1301 0.8228 -0.0804 0.072 Uiso 0.5 1 calc PR A 1
H42B H -0.0248 0.8569 -0.1109 0.072 Uiso 0.5 1 calc PR A 1
H42C H -0.0925 0.915 -0.0479 0.072 Uiso 0.5 1 calc PR A 1
H42D H -0.0349 0.907 -0.0791 0.072 Uiso 0.5 1 calc PR A 1
H42E H -0.1401 0.8729 -0.0485 0.072 Uiso 0.5 1 calc PR A 1
H42F H -0.0724 0.8148 -0.1116 0.072 Uiso 0.5 1 calc PR A 1
C43 C 0.0577(6) 0.7138(4) 0.0873(4) 0.0388(19) Uani 1 1 d . A 1
H43A H 0.1161 0.6741 0.0733 0.058 Uiso 1 1 calc R A 1
H43B H -0.0226 0.6894 0.0657 0.058 Uiso 1 1 calc R A 1
H43C H 0.0598 0.7359 0.1397 0.058 Uiso 1 1 calc R A 1
C44 C 0.3413(6) 0.6054(4) 0.0322(4) 0.050(2) Uani 1 1 d . A 1
H44A H 0.2981 0.5987 -0.0142 0.074 Uiso 1 1 calc R A 1
H44B H 0.2906 0.5838 0.0582 0.074 Uiso 1 1 calc R A 1
H44C H 0.4147 0.5778 0.0244 0.074 Uiso 1 1 calc R A 1
Zn1B Zn 0.82538(6) 0.31307(5) 0.31524(4) 0.0252(2) Uani 1 1 d . B 2
P1B P 0.66370(13) 0.38111(10) 0.44677(9) 0.0230(4) Uani 1 1 d . B 2
P2B P 0.61088(13) 0.40169(10) 0.30650(9) 0.0223(4) Uani 1 1 d . B 2
N1B N 0.7502(4) 0.3158(3) 0.4018(3) 0.0246(13) Uani 1 1 d . B 2
N2B N 0.7358(4) 0.3758(3) 0.2726(3) 0.0234(13) Uani 1 1 d . B 2
C1B C 0.6173(5) 0.4341(4) 0.3973(3) 0.0230(15) Uani 1 1 d . B 2
H1B H 0.5935 0.4854 0.4223 0.028 Uiso 1 1 calc R B 2
C2B C 0.7356(5) 0.4502(4) 0.5338(3) 0.0232(15) Uani 1 1 d . B 2
C3B C 0.8124(6) 0.5139(4) 0.5373(4) 0.0387(19) Uani 1 1 d . B 2
H3B H 0.8206 0.5233 0.4949 0.046 Uiso 1 1 calc R B 2
C4B C 0.8757(6) 0.5627(4) 0.6012(4) 0.042(2) Uani 1 1 d . B 2
H4B H 0.9266 0.6055 0.6025 0.051 Uiso 1 1 calc R B 2
C5B C 0.8656(6) 0.5498(4) 0.6633(4) 0.0337(18) Uani 1 1 d . B 2
H5B H 0.9104 0.583 0.7071 0.04 Uiso 1 1 calc R B 2
C6B C 0.7909(6) 0.4892(4) 0.6614(4) 0.0326(17) Uani 1 1 d . B 2
H6B H 0.7836 0.4805 0.7043 0.039 Uiso 1 1 calc R B 2
C7B C 0.7255(6) 0.4400(4) 0.5979(4) 0.0309(17) Uani 1 1 d . B 2
H7B H 0.673 0.3986 0.5979 0.037 Uiso 1 1 calc R B 2
C8B C 0.5417(5) 0.3333(4) 0.4726(3) 0.0262(16) Uani 1 1 d . B 2
C9B C 0.4244(5) 0.3519(4) 0.4605(3) 0.0332(18) Uani 1 1 d . B 2
H9B H 0.409 0.3892 0.4394 0.04 Uiso 1 1 calc R B 2
C10B C 0.3304(6) 0.3156(5) 0.4794(4) 0.046(2) Uani 1 1 d . B 2
H10B H 0.2506 0.3271 0.4698 0.055 Uiso 1 1 calc R B 2
C11B C 0.3511(6) 0.2639(5) 0.5114(4) 0.048(2) Uani 1 1 d . B 2
H11B H 0.2857 0.2399 0.524 0.058 Uiso 1 1 calc R B 2
C12B C 0.4658(6) 0.2455(4) 0.5259(4) 0.042(2) Uani 1 1 d . B 2
H12B H 0.4802 0.2097 0.5487 0.05 Uiso 1 1 calc R B 2
C13B C 0.5595(6) 0.2808(4) 0.5061(4) 0.0342(18) Uani 1 1 d . B 2
H13B H 0.6388 0.2686 0.5158 0.041 Uiso 1 1 calc R B 2
C14B C 0.5486(5) 0.4718(4) 0.2734(3) 0.0217(15) Uani 1 1 d . B 2
C15B C 0.5210(5) 0.5466(4) 0.3175(4) 0.0309(17) Uani 1 1 d . B 2
H15B H 0.5337 0.5627 0.3682 0.037 Uiso 1 1 calc R B 2
C16B C 0.4746(6) 0.5976(4) 0.2873(4) 0.0357(18) Uani 1 1 d . B 2
H16B H 0.4564 0.6485 0.3176 0.043 Uiso 1 1 calc R B 2
C17B C 0.4552(6) 0.5746(4) 0.2139(4) 0.0345(18) Uani 1 1 d . B 2
H17B H 0.4231 0.6095 0.1936 0.041 Uiso 1 1 calc R B 2
C18B C 0.4827(6) 0.5007(4) 0.1698(4) 0.0356(18) Uani 1 1 d . B 2
H18B H 0.47 0.485 0.1191 0.043 Uiso 1 1 calc R B 2
C19B C 0.5284(5) 0.4498(4) 0.1989(4) 0.0324(18) Uani 1 1 d . B 2
H19B H 0.5464 0.3991 0.1681 0.039 Uiso 1 1 calc R B 2
C20B C 0.5029(5) 0.3166(4) 0.2668(3) 0.0231(15) Uani 1 1 d . B 2
C21B C 0.3850(5) 0.3254(4) 0.2840(4) 0.0361(18) Uani 1 1 d . B 2
H21B H 0.3643 0.375 0.3159 0.043 Uiso 1 1 calc R B 2
C22B C 0.2991(6) 0.2641(5) 0.2560(4) 0.041(2) Uani 1 1 d . B 2
H22B H 0.2192 0.2718 0.2671 0.049 Uiso 1 1 calc R B 2
C23B C 0.3286(6) 0.1910(5) 0.2114(4) 0.0397(19) Uani 1 1 d . B 2
H23B H 0.2695 0.1482 0.1934 0.048 Uiso 1 1 calc R B 2
C24B C 0.4446(6) 0.1800(4) 0.1927(4) 0.0353(18) Uani 1 1 d . B 2
H24B H 0.4652 0.1301 0.1615 0.042 Uiso 1 1 calc R B 2
C25B C 0.5304(5) 0.2441(4) 0.2210(3) 0.0259(16) Uani 1 1 d . B 2
H25B H 0.6095 0.2373 0.2081 0.031 Uiso 1 1 calc R B 2
C26B C 0.7972(5) 0.2541(4) 0.4219(3) 0.0285(17) Uani 1 1 d . B 2
C27B C 0.9079(6) 0.2655(5) 0.4639(3) 0.0317(18) Uani 1 1 d . B 2
C28B C 0.9602(6) 0.2027(6) 0.4718(4) 0.048(2) Uani 1 1 d . B 2
H28B H 1.0346 0.2119 0.5009 0.057 Uiso 1 1 calc R B 2
C29B C 0.9084(8) 0.1264(6) 0.4390(5) 0.054(2) Uani 1 1 d . B 2
C30B C 0.8005(8) 0.1161(5) 0.3980(4) 0.052(2) Uani 1 1 d . B 2
H30B H 0.764 0.0643 0.3744 0.062 Uiso 1 1 calc R B 2
C31B C 0.7421(6) 0.1768(4) 0.3891(4) 0.0358(18) Uani 1 1 d . B 2
C32B C 0.9710(5) 0.3461(5) 0.5011(4) 0.045(2) Uani 1 1 d . B 2
H32D H 0.9389 0.3731 0.5468 0.068 Uiso 1 1 calc R B 2
H32E H 0.9584 0.3762 0.4706 0.068 Uiso 1 1 calc R B 2
H32F H 1.0568 0.3414 0.5102 0.068 Uiso 1 1 calc R B 2
C33B C 0.9705(9) 0.0585(6) 0.4487(6) 0.092(4) Uani 1 1 d . B 2
H33G H 1.0461 0.0786 0.4797 0.139 Uiso 0.5 1 calc PR B 2
H33H H 0.9866 0.0208 0.4018 0.139 Uiso 0.5 1 calc PR B 2
H33I H 0.9188 0.0325 0.4708 0.139 Uiso 0.5 1 calc PR B 2
H33J H 0.9216 0.0093 0.4218 0.139 Uiso 0.5 1 calc PR B 2
H33K H 0.9811 0.0671 0.4997 0.139 Uiso 0.5 1 calc PR B 2
H33L H 1.0489 0.0554 0.4307 0.139 Uiso 0.5 1 calc PR B 2
C34B C 0.6241(7) 0.1618(5) 0.3434(4) 0.057(2) Uani 1 1 d . B 2
H34D H 0.5852 0.1116 0.339 0.085 Uiso 1 1 calc R B 2
H34E H 0.6372 0.1598 0.2956 0.085 Uiso 1 1 calc R B 2
H34F H 0.5728 0.2041 0.3656 0.085 Uiso 1 1 calc R B 2
C35B C 0.7959(5) 0.4115(4) 0.2318(3) 0.0252(16) Uani 1 1 d . B 2
C36B C 0.8452(5) 0.4906(4) 0.2638(4) 0.0281(17) Uani 1 1 d . B 2
C37B C 0.9023(5) 0.5226(4) 0.2213(4) 0.0349(18) Uani 1 1 d . B 2
H37B H 0.9336 0.5758 0.2427 0.042 Uiso 1 1 calc R B 2
C38B C 0.9152(6) 0.4811(5) 0.1506(4) 0.0363(19) Uani 1 1 d . B 2
C39B C 0.8713(6) 0.4026(5) 0.1213(4) 0.0375(19) Uani 1 1 d . B 2
H39B H 0.8835 0.3715 0.0732 0.045 Uiso 1 1 calc R B 2
C40B C 0.8099(5) 0.3682(4) 0.1601(4) 0.0303(17) Uani 1 1 d . B 2
C41B C 0.8425(5) 0.5376(4) 0.3414(4) 0.0326(17) Uani 1 1 d . B 2
H41D H 0.8917 0.5871 0.3551 0.049 Uiso 1 1 calc R B 2
H41E H 0.8742 0.5081 0.3695 0.049 Uiso 1 1 calc R B 2
H41F H 0.76 0.5489 0.3508 0.049 Uiso 1 1 calc R B 2
C42B C 0.9766(6) 0.5184(5) 0.1059(4) 0.053(2) Uani 1 1 d . B 2
H42G H 0.9771 0.4795 0.057 0.08 Uiso 0.5 1 calc PR B 2
H42H H 1.059 0.5369 0.1276 0.08 Uiso 0.5 1 calc PR B 2
H42I H 0.933 0.5629 0.1043 0.08 Uiso 0.5 1 calc PR B 2
H42J H 1.0023 0.5734 0.1356 0.08 Uiso 0.5 1 calc PR B 2
H42K H 0.9204 0.5159 0.065 0.08 Uiso 0.5 1 calc PR B 2
H42L H 1.0464 0.4899 0.0883 0.08 Uiso 0.5 1 calc PR B 2
C43B C 0.7612(6) 0.2842(4) 0.1236(4) 0.0398(19) Uani 1 1 d . B 2
H43D H 0.7847 0.2625 0.0749 0.06 Uiso 1 1 calc R B 2
H43E H 0.6738 0.2814 0.1212 0.06 Uiso 1 1 calc R B 2
H43F H 0.7933 0.2539 0.1508 0.06 Uiso 1 1 calc R B 2
C44B C 0.9555(6) 0.2461(4) 0.2807(4) 0.042(2) Uani 1 1 d . B 2
H44D H 0.927 0.191 0.2669 0.063 Uiso 1 1 calc R B 2
H44E H 1.0222 0.2599 0.319 0.063 Uiso 1 1 calc R B 2
H44F H 0.9823 0.2538 0.239 0.063 Uiso 1 1 calc R B 2
C1C C 0.6600(10) 0.9463(7) 0.4587(6) 0.104(4) Uiso 1 1 d . . 3
C2C C 0.6049(18) 0.9494(13) 0.5270(11) 0.081(6) Uiso 0.5 1 d P C 3
C3C C 0.5154(9) 0.9758(6) 0.5477(5) 0.073(3) Uiso 1 1 d . . 3
C4C C 0.4266(19) 1.0042(13) 0.5712(12) 0.085(6) Uiso 0.5 1 d P . 3
C5C C 0.5621(17) 0.9758(12) 0.4808(11) 0.078(6) Uiso 0.5 1 d P . 3

loop_
_atom_site_aniso_label
_atom_site_aniso_U_11
_atom_site_aniso_U_22
_atom_site_aniso_U_33
_atom_site_aniso_U_23
_atom_site_aniso_U_13
_atom_site_aniso_U_12
Zn 0.0226(4) 0.0259(5) 0.0329(5) 0.0089(4) 0.0030(3) -0.0003(3)
P1 0.0169(9) 0.0268(11) 0.0299(11) 0.0127(9) 0.0045(7) 0.0009(7)
P2 0.0187(9) 0.0243(11) 0.0288(11) 0.0111(9) 0.0065(7) 0.0020(7)
N1 0.013(3) 0.030(4) 0.023(3) 0.007(3) 0.003(2) 0.001(2)
N2 0.016(3) 0.034(4) 0.033(3) 0.016(3) 0.004(2) 0.005(2)
C1 0.023(4) 0.035(5) 0.020(4) 0.007(3) -0.001(3) 0.001(3)
C2 0.018(3) 0.029(5) 0.030(4) 0.012(4) 0.004(3) -0.004(3)
C3 0.033(4) 0.023(5) 0.039(5) 0.007(4) 0.008(3) 0.003(3)
C4 0.047(5) 0.023(5) 0.064(6) 0.018(4) 0.015(4) -0.005(4)
C5 0.044(5) 0.040(5) 0.049(5) 0.019(4) 0.020(4) -0.006(4)
C6 0.029(4) 0.048(6) 0.039(5) 0.016(4) 0.015(3) -0.005(4)
C7 0.027(4) 0.035(5) 0.039(5) 0.014(4) 0.013(3) 0.003(3)
C8 0.022(4) 0.039(5) 0.025(4) 0.014(4) 0.002(3) 0.008(3)
C9 0.025(4) 0.048(5) 0.046(5) 0.025(4) 0.000(3) -0.004(3)
C10 0.030(4) 0.069(7) 0.058(6) 0.026(5) -0.017(4) -0.003(4)
C11 0.037(5) 0.081(7) 0.056(6) 0.048(5) -0.003(4) 0.015(4)
C12 0.047(5) 0.051(6) 0.055(5) 0.033(5) 0.011(4) 0.007(4)
C13 0.034(4) 0.035(5) 0.033(4) 0.017(4) 0.001(3) -0.002(3)
C14 0.015(3) 0.028(5) 0.031(4) 0.016(4) 0.003(3) 0.002(3)
C15 0.032(4) 0.028(5) 0.039(5) 0.020(4) 0.005(3) 0.003(3)
C16 0.033(4) 0.049(6) 0.072(7) 0.044(5) 0.010(4) 0.007(4)
C17 0.028(4) 0.079(7) 0.046(6) 0.042(5) 0.011(4) 0.006(4)
C18 0.033(4) 0.073(7) 0.041(5) 0.022(5) 0.013(4) 0.004(4)
C19 0.045(4) 0.045(5) 0.036(5) 0.018(4) 0.009(4) 0.000(4)
C20 0.022(4) 0.036(5) 0.029(4) 0.020(4) 0.011(3) 0.007(3)
C21 0.037(4) 0.030(5) 0.031(4) 0.012(4) 0.009(3) 0.004(4)
C22 0.054(5) 0.027(5) 0.038(5) 0.011(4) 0.007(4) 0.007(4)
C23 0.073(6) 0.035(6) 0.051(6) 0.017(5) 0.016(4) 0.030(5)
C24 0.043(5) 0.065(7) 0.048(5) 0.021(5) 0.013(4) 0.029(5)
C25 0.033(4) 0.034(5) 0.042(5) 0.014(4) 0.010(3) 0.012(3)
C26 0.018(3) 0.028(4) 0.029(4) 0.007(4) 0.004(3) 0.003(3)
C27 0.023(4) 0.030(4) 0.030(4) 0.013(4) -0.001(3) -0.005(3)
C28 0.021(4) 0.046(5) 0.030(4) 0.018(4) 0.001(3) 0.000(3)
C29 0.018(3) 0.035(5) 0.030(4) 0.008(4) 0.004(3) 0.002(3)
C30 0.015(3) 0.033(5) 0.043(5) 0.008(4) 0.007(3) 0.008(3)
C31 0.019(3) 0.034(5) 0.037(4) 0.014(4) 0.003(3) -0.001(3)
C32 0.038(4) 0.044(5) 0.032(4) 0.019(4) -0.001(3) 0.009(4)
C33 0.032(4) 0.058(6) 0.044(5) 0.012(4) 0.012(3) 0.005(4)
C34 0.042(4) 0.032(5) 0.040(5) 0.009(4) 0.011(3) 0.013(3)
C35 0.024(4) 0.020(4) 0.033(4) 0.006(4) 0.010(3) 0.003(3)
C36 0.018(3) 0.027(4) 0.035(4) 0.007(4) 0.006(3) -0.001(3)
C37 0.031(4) 0.034(5) 0.042(5) 0.020(4) 0.016(3) 0.013(3)
C38 0.029(4) 0.044(5) 0.034(4) 0.020(4) 0.010(3) 0.009(4)
C39 0.021(4) 0.042(5) 0.030(4) 0.006(4) -0.003(3) 0.003(3)
C40 0.023(4) 0.023(4) 0.031(4) 0.009(3) 0.007(3) 0.004(3)
C41 0.034(4) 0.026(5) 0.048(5) 0.019(4) 0.012(3) -0.002(3)
C42 0.048(5) 0.058(6) 0.044(5) 0.026(5) -0.004(4) 0.015(4)
C43 0.026(4) 0.045(5) 0.045(5) 0.019(4) -0.001(3) -0.006(3)
C44 0.036(4) 0.039(5) 0.065(6) 0.013(5) -0.005(4) 0.003(4)
Zn1B 0.0199(4) 0.0283(5) 0.0316(5) 0.0150(4) 0.0065(3) 0.0052(3)
P1B 0.0178(9) 0.0255(11) 0.0278(10) 0.0122(9) 0.0042(7) 0.0016(7)
P2B 0.0174(9) 0.0233(11) 0.0288(11) 0.0122(9) 0.0038(7) 0.0046(7)
N1B 0.025(3) 0.023(3) 0.021(3) 0.005(3) 0.001(2) 0.000(2)
N2B 0.022(3) 0.023(3) 0.026(3) 0.009(3) 0.006(2) 0.001(2)
C1B 0.018(3) 0.025(4) 0.027(4) 0.011(3) 0.002(3) 0.002(3)
C2B 0.013(3) 0.025(4) 0.030(4) 0.009(3) 0.002(3) 0.004(3)
C3B 0.041(4) 0.041(5) 0.040(5) 0.021(4) 0.010(4) -0.005(4)
C4B 0.040(4) 0.039(5) 0.041(5) 0.012(4) -0.001(4) -0.020(4)
C5B 0.031(4) 0.042(5) 0.022(4) 0.007(4) -0.001(3) -0.001(3)
C6B 0.043(4) 0.032(5) 0.023(4) 0.011(4) 0.003(3) 0.001(4)
C7B 0.039(4) 0.024(4) 0.036(5) 0.016(4) 0.010(3) 0.001(3)
C8B 0.022(4) 0.025(4) 0.031(4) 0.009(4) 0.009(3) -0.001(3)
C9B 0.024(4) 0.040(5) 0.036(4) 0.013(4) 0.008(3) 0.004(3)
C10B 0.025(4) 0.070(6) 0.048(5) 0.026(5) 0.011(3) 0.001(4)
C11B 0.036(5) 0.059(6) 0.055(6) 0.025(5) 0.020(4) -0.010(4)
C12B 0.053(5) 0.036(5) 0.043(5) 0.021(4) 0.013(4) -0.005(4)
C13B 0.031(4) 0.031(5) 0.044(5) 0.018(4) 0.008(3) -0.002(3)
C14B 0.015(3) 0.022(4) 0.028(4) 0.010(3) 0.005(3) 0.003(3)
C15B 0.026(4) 0.039(5) 0.032(4) 0.019(4) 0.004(3) 0.006(3)
C16B 0.036(4) 0.026(5) 0.052(6) 0.021(4) 0.014(4) 0.007(3)
C17B 0.033(4) 0.031(5) 0.051(5) 0.029(4) 0.001(3) 0.000(3)
C18B 0.042(4) 0.037(5) 0.029(4) 0.016(4) -0.003(3) 0.004(4)
C19B 0.028(4) 0.032(5) 0.036(5) 0.012(4) 0.003(3) -0.001(3)
C20B 0.024(4) 0.023(4) 0.023(4) 0.011(4) 0.001(3) 0.000(3)
C21B 0.022(4) 0.045(5) 0.046(5) 0.021(4) 0.007(3) 0.006(3)
C22B 0.024(4) 0.052(6) 0.052(5) 0.030(5) 0.000(3) -0.008(4)
C23B 0.031(4) 0.040(5) 0.053(5) 0.029(5) -0.013(4) -0.013(4)
C24B 0.039(5) 0.030(5) 0.038(5) 0.016(4) -0.001(3) 0.003(4)
C25B 0.021(3) 0.032(5) 0.029(4) 0.018(4) -0.004(3) -0.005(3)
C26B 0.031(4) 0.036(5) 0.022(4) 0.013(4) 0.010(3) 0.010(3)
C27B 0.030(4) 0.052(5) 0.024(4) 0.023(4) 0.015(3) 0.013(4)
C28B 0.039(4) 0.086(8) 0.047(5) 0.053(6) 0.014(4) 0.028(5)
C29B 0.066(6) 0.070(7) 0.059(6) 0.051(6) 0.037(5) 0.046(5)
C30B 0.079(6) 0.032(5) 0.056(6) 0.026(5) 0.023(5) 0.023(5)
C31B 0.059(5) 0.026(5) 0.024(4) 0.010(4) 0.007(3) 0.008(4)
C32B 0.013(4) 0.082(7) 0.045(5) 0.028(5) 0.006(3) 0.009(4)
C33B 0.112(8) 0.099(9) 0.124(9) 0.092(8) 0.061(7) 0.075(7)
C34B 0.083(6) 0.032(5) 0.045(5) 0.009(4) -0.012(4) -0.015(4)
C35B 0.014(3) 0.041(5) 0.028(4) 0.021(4) 0.005(3) 0.010(3)
C36B 0.020(3) 0.032(5) 0.035(5) 0.017(4) 0.000(3) 0.002(3)
C37B 0.026(4) 0.036(5) 0.044(5) 0.017(4) 0.001(3) -0.002(3)
C38B 0.026(4) 0.049(6) 0.049(5) 0.034(5) 0.008(3) 0.011(4)
C39B 0.032(4) 0.057(6) 0.030(4) 0.020(4) 0.016(3) 0.015(4)
C40B 0.022(4) 0.041(5) 0.035(5) 0.020(4) 0.009(3) 0.009(3)
C41B 0.025(4) 0.028(5) 0.043(5) 0.013(4) -0.003(3) -0.002(3)
C42B 0.042(5) 0.076(7) 0.071(6) 0.056(5) 0.027(4) 0.013(4)
C43B 0.046(4) 0.038(5) 0.031(5) 0.006(4) 0.014(3) 0.002(4)
C44B 0.037(4) 0.040(5) 0.054(5) 0.023(4) 0.009(4) 0.014(4)

loop_
_atom_type_symbol
_atom_type_description
_atom_type_scat_dispersion_real
_atom_type_scat_dispersion_imag
_atom_type_scat_source
C C 0.0033 0.0016 'International Tables Vol C Tables 4.2.6.8 and 6.1.1.4'
H H 0 0 'International Tables Vol C Tables 4.2.6.8 and 6.1.1.4'
N N 0.0061 0.0033 'International Tables Vol C Tables 4.2.6.8 and 6.1.1.4'
P P 0.1023 0.0942 'International Tables Vol C Tables 4.2.6.8 and 6.1.1.4'
Zn Zn 0.2839 1.4301 'International Tables Vol C Tables 4.2.6.8 and 6.1.1.4'

loop_
_exptl_crystal_face_index_h
_exptl_crystal_face_index_k
_exptl_crystal_face_index_l
_exptl_crystal_face_perp_dist
1 0 0 0.15
-1 0 0 0.15
0 1 0 0.01
0 -1 0 0.01
0 0 1 0.05
0 0 -1 0.05

loop_
_geom_angle_atom_site_label_1
_geom_angle_atom_site_label_2
_geom_angle_atom_site_label_3
_geom_angle
_geom_angle_site_symmetry_1
_geom_angle_site_symmetry_3
_geom_angle_publ_flag
C44 Zn N1 121.7(3) . . ?
C44 Zn N2 134.0(3) . . ?
N1 Zn N2 104.3(2) . . ?
N1 P1 C1 110.8(3) . . ?
N1 P1 C8 113.5(3) . . ?
C1 P1 C8 102.8(3) . . ?
N1 P1 C2 110.1(3) . . ?
C1 P1 C2 116.3(3) . . ?
C8 P1 C2 103.0(3) . . ?
N2 P2 C1 112.3(3) . . ?
N2 P2 C20 112.0(3) . . ?
C1 P2 C20 115.1(3) . . ?
N2 P2 C14 111.7(3) . . ?
C1 P2 C14 104.4(3) . . ?
C20 P2 C14 100.4(3) . . ?
C26 N1 P1 126.2(4) . . ?
C26 N1 Zn 111.1(4) . . ?
P1 N1 Zn 122.1(3) . . ?
C35 N2 P2 126.2(4) . . ?
C35 N2 Zn 119.0(4) . . ?
P2 N2 Zn 114.5(3) . . ?
P2 C1 P1 133.2(4) . . ?
C3 C2 C7 119.3(6) . . ?
C3 C2 P1 120.0(5) . . ?
C7 C2 P1 120.6(5) . . ?
C2 C3 C4 120.2(6) . . ?
C5 C4 C3 119.7(7) . . ?
C4 C5 C6 120.9(7) . . ?
C5 C6 C7 120.2(6) . . ?
C6 C7 C2 119.6(7) . . ?
C13 C8 C9 118.0(6) . . ?
C13 C8 P1 117.7(5) . . ?
C9 C8 P1 124.3(5) . . ?
C10 C9 C8 119.6(7) . . ?
C11 C10 C9 120.8(7) . . ?
C12 C11 C10 119.9(7) . . ?
C11 C12 C13 119.5(7) . . ?
C8 C13 C12 122.1(7) . . ?
C19 C14 C15 118.7(6) . . ?
C19 C14 P2 120.7(5) . . ?
C15 C14 P2 120.5(5) . . ?
C14 C15 C16 119.4(7) . . ?
C17 C16 C15 121.1(8) . . ?
C16 C17 C18 120.4(7) . . ?
C17 C18 C19 118.7(7) . . ?
C14 C19 C18 121.7(7) . . ?
C21 C20 C25 118.3(6) . . ?
C21 C20 P2 121.2(5) . . ?
C25 C20 P2 120.3(5) . . ?
C22 C21 C20 120.5(6) . . ?
C21 C22 C23 120.7(7) . . ?
C24 C23 C22 119.2(7) . . ?
C25 C24 C23 121.3(7) . . ?
C24 C25 C20 119.9(7) . . ?
C27 C26 C31 119.8(6) . . ?
C27 C26 N1 120.6(5) . . ?
C31 C26 N1 119.1(6) . . ?
C26 C27 C28 119.8(6) . . ?
C26 C27 C32 121.5(6) . . ?
C28 C27 C32 118.7(6) . . ?
C29 C28 C27 122.1(6) . . ?
C28 C29 C30 116.9(6) . . ?
C28 C29 C33 121.3(6) . . ?
C30 C29 C33 121.9(6) . . ?
C31 C30 C29 123.0(6) . . ?
C30 C31 C26 118.3(6) . . ?
C30 C31 C34 119.4(6) . . ?
C26 C31 C34 122.3(6) . . ?
C36 C35 C40 119.1(6) . . ?
C36 C35 N2 121.9(6) . . ?
C40 C35 N2 118.9(6) . . ?
C35 C36 C37 119.2(6) . . ?
C35 C36 C41 123.3(6) . . ?
C37 C36 C41 117.5(6) . . ?
C38 C37 C36 122.6(6) . . ?
C37 C38 C39 118.2(6) . . ?
C37 C38 C42 122.4(7) . . ?
C39 C38 C42 119.5(6) . . ?
C38 C39 C40 121.6(6) . . ?
C39 C40 C35 119.3(6) . . ?
C39 C40 C43 119.0(6) . . ?
C35 C40 C43 121.7(6) . . ?
N2B Zn1B C44B 130.2(3) . . ?
N2B Zn1B N1B 108.3(2) . . ?
C44B Zn1B N1B 121.1(3) . . ?
N1B P1B C1B 109.0(3) . . ?
N1B P1B C8B 109.8(3) . . ?
C1B P1B C8B 114.0(3) . . ?
N1B P1B C2B 114.0(3) . . ?
C1B P1B C2B 107.8(3) . . ?
C8B P1B C2B 102.2(3) . . ?
N2B P2B C1B 116.2(3) . . ?
N2B P2B C14B 109.1(3) . . ?
C1B P2B C14B 111.5(3) . . ?
N2B P2B C20B 107.2(3) . . ?
C1B P2B C20B 108.7(3) . . ?
C14B P2B C20B 103.2(3) . . ?
C26B N1B P1B 125.9(4) . . ?
C26B N1B Zn1B 107.4(4) . . ?
P1B N1B Zn1B 126.3(3) . . ?
C35B N2B P2B 125.4(4) . . ?
C35B N2B Zn1B 118.8(4) . . ?
P2B N2B Zn1B 113.4(3) . . ?
P2B C1B P1B 124.5(4) . . ?
C7B C2B C3B 116.9(6) . . ?
C7B C2B P1B 122.9(5) . . ?
C3B C2B P1B 120.0(5) . . ?
C4B C3B C2B 121.1(6) . . ?
C3B C4B C5B 120.4(7) . . ?
C6B C5B C4B 119.6(6) . . ?
C5B C6B C7B 120.9(6) . . ?
C6B C7B C2B 121.1(6) . . ?
C13B C8B C9B 117.8(6) . . ?
C13B C8B P1B 123.2(4) . . ?
C9B C8B P1B 119.0(5) . . ?
C10B C9B C8B 119.7(7) . . ?
C11B C10B C9B 120.9(6) . . ?
C10B C11B C12B 121.1(6) . . ?
C11B C12B C13B 118.1(7) . . ?
C8B C13B C12B 122.4(6) . . ?
C15B C14B C19B 118.5(6) . . ?
C15B C14B P2B 123.9(5) . . ?
C19B C14B P2B 117.7(5) . . ?
C16B C15B C14B 120.1(6) . . ?
C17B C16B C15B 120.5(7) . . ?
C16B C17B C18B 119.8(6) . . ?
C19B C18B C17B 120.3(7) . . ?
C18B C19B C14B 120.9(7) . . ?
C25B C20B C21B 118.0(6) . . ?
C25B C20B P2B 123.8(5) . . ?
C21B C20B P2B 118.2(5) . . ?
C22B C21B C20B 121.4(7) . . ?
C21B C22B C23B 120.0(6) . . ?
C22B C23B C24B 120.3(7) . . ?
C23B C24B C25B 118.5(7) . . ?
C20B C25B C24B 121.7(6) . . ?
C27B C26B C31B 118.1(6) . . ?
C27B C26B N1B 121.3(6) . . ?
C31B C26B N1B 119.7(6) . . ?
C28B C27B C26B 120.1(7) . . ?
C28B C27B C32B 118.8(7) . . ?
C26B C27B C32B 121.1(6) . . ?
C27B C28B C29B 122.6(7) . . ?
C30B C29B C28B 116.7(7) . . ?
C30B C29B C33B 122.7(10) . . ?
C28B C29B C33B 120.7(9) . . ?
C29B C30B C31B 123.7(8) . . ?
C30B C31B C26B 118.9(7) . . ?
C30B C31B C34B 121.2(7) . . ?
C26B C31B C34B 119.9(6) . . ?
C40B C35B C36B 118.8(6) . . ?
C40B C35B N2B 120.2(6) . . ?
C36B C35B N2B 121.0(6) . . ?
C37B C36B C35B 118.6(6) . . ?
C37B C36B C41B 120.0(6) . . ?
C35B C36B C41B 121.4(6) . . ?
C38B C37B C36B 123.3(7) . . ?
C37B C38B C39B 117.2(6) . . ?
C37B C38B C42B 121.7(7) . . ?
C39B C38B C42B 121.1(7) . . ?
C38B C39B C40B 122.2(7) . . ?
C35B C40B C39B 120.0(7) . . ?
C35B C40B C43B 121.2(6) . . ?
C39B C40B C43B 118.8(6) . . ?
C5C C1C C2C 52.4(12) . . ?
C5C C1C C4C 50.4(12) . 2_676 ?
C2C C1C C4C 102.6(13) . 2_676 ?
C3C C2C C5C 75.1(15) . . ?
C3C C2C C1C 128.3(18) . . ?
C5C C2C C1C 53.2(12) . . ?
C2C C3C C4C 177.5(19) . . ?
C2C C3C C5C 127.2(15) . 2_676 ?
C4C C3C C5C 54.2(12) . 2_676 ?
C2C C3C C5C 55.5(12) . . ?
C4C C3C C5C 126.2(15) . . ?
C5C C3C C5C 72.3(14) 2_676 . ?
C3C C4C C5C 75.1(16) . 2_676 ?
C3C C4C C1C 127.4(18) . 2_676 ?
C5C C4C C1C 52.3(12) 2_676 2_676 ?
C4C C5C C2C 151(2) 2_676 . ?
C4C C5C C1C 77.3(16) 2_676 . ?
C2C C5C C1C 74.4(15) . . ?
C4C C5C C3C 50.7(12) 2_676 2_676 ?
C2C C5C C3C 156(2) . 2_676 ?
C1C C5C C3C 128.0(18) . 2_676 ?
C4C C5C C3C 158(2) 2_676 . ?
C2C C5C C3C 49.5(12) . . ?
C1C C5C C3C 123.8(18) . . ?
C3C C5C C3C 107.7(14) 2_676 . ?
C4C C5C C5C 104(2) 2_676 2_676 ?
C2C C5C C5C 103(2) . 2_676 ?
C1C C5C C5C 174(2) . 2_676 ?
C3C C5C C5C 53.9(12) 2_676 2_676 ?
C3C C5C C5C 53.9(11) . 2_676 ?

loop_
_geom_bond_atom_site_label_1
_geom_bond_atom_site_label_2
_geom_bond_distance
_geom_bond_site_symmetry_2
_geom_bond_publ_flag
Zn C44 1.932(7) . ?
Zn N1 1.988(4) . ?
Zn N2 1.992(5) . ?
P1 N1 1.606(5) . ?
P1 C1 1.715(6) . ?
P1 C8 1.823(6) . ?
P1 C2 1.831(6) . ?
P2 N2 1.611(5) . ?
P2 C1 1.705(6) . ?
P2 C20 1.806(6) . ?
P2 C14 1.845(6) . ?
N1 C26 1.462(7) . ?
N2 C35 1.441(8) . ?
C2 C3 1.385(9) . ?
C2 C7 1.410(8) . ?
C3 C4 1.392(9) . ?
C4 C5 1.373(9) . ?
C5 C6 1.374(10) . ?
C6 C7 1.382(9) . ?
C8 C13 1.383(9) . ?
C8 C9 1.405(9) . ?
C9 C10 1.396(9) . ?
C10 C11 1.382(11) . ?
C11 C12 1.371(10) . ?
C12 C13 1.387(9) . ?
C14 C19 1.376(9) . ?
C14 C15 1.382(9) . ?
C15 C16 1.394(9) . ?
C16 C17 1.353(10) . ?
C17 C18 1.374(11) . ?
C18 C19 1.389(10) . ?
C20 C21 1.399(9) . ?
C20 C25 1.413(8) . ?
C21 C22 1.378(9) . ?
C22 C23 1.387(10) . ?
C23 C24 1.378(11) . ?
C24 C25 1.375(10) . ?
C26 C27 1.389(9) . ?
C26 C31 1.410(9) . ?
C27 C28 1.399(9) . ?
C27 C32 1.518(9) . ?
C28 C29 1.384(9) . ?
C29 C30 1.398(9) . ?
C29 C33 1.489(9) . ?
C30 C31 1.394(9) . ?
C31 C34 1.508(9) . ?
C35 C36 1.395(9) . ?
C35 C40 1.420(9) . ?
C36 C37 1.409(9) . ?
C36 C41 1.525(8) . ?
C37 C38 1.368(9) . ?
C38 C39 1.395(9) . ?
C38 C42 1.523(9) . ?
C39 C40 1.400(9) . ?
C40 C43 1.516(9) . ?
Zn1B N2B 1.946(5) . ?
Zn1B C44B 1.956(6) . ?
Zn1B N1B 2.001(5) . ?
P1B N1B 1.627(5) . ?
P1B C1B 1.708(6) . ?
P1B C8B 1.827(6) . ?
P1B C2B 1.831(6) . ?
P2B N2B 1.630(5) . ?
P2B C1B 1.698(6) . ?
P2B C14B 1.803(6) . ?
P2B C20B 1.823(6) . ?
N1B C26B 1.448(8) . ?
N2B C35B 1.435(8) . ?
C2B C7B 1.394(9) . ?
C2B C3B 1.410(9) . ?
C3B C4B 1.378(9) . ?
C4B C5B 1.380(9) . ?
C5B C6B 1.363(9) . ?
C6B C7B 1.385(9) . ?
C8B C13B 1.386(9) . ?
C8B C9B 1.400(8) . ?
C9B C10B 1.392(9) . ?
C10B C11B 1.357(10) . ?
C11B C12B 1.380(10) . ?
C12B C13B 1.388(9) . ?
C14B C15B 1.396(9) . ?
C14B C19B 1.400(9) . ?
C15B C16B 1.395(9) . ?
C16B C17B 1.376(9) . ?
C17B C18B 1.384(9) . ?
C18B C19B 1.376(9) . ?
C20B C25B 1.375(9) . ?
C20B C21B 1.403(8) . ?
C21B C22B 1.369(10) . ?
C22B C23B 1.382(10) . ?
C23B C24B 1.395(9) . ?
C24B C25B 1.403(9) . ?
C26B C27B 1.405(9) . ?
C26B C31B 1.416(10) . ?
C27B C28B 1.374(10) . ?
C27B C32B 1.505(10) . ?
C28B C29B 1.389(12) . ?
C29B C30B 1.372(11) . ?
C29B C33B 1.524(10) . ?
C30B C31B 1.380(10) . ?
C31B C34B 1.502(10) . ?
C35B C40B 1.395(9) . ?
C35B C36B 1.421(9) . ?
C36B C37B 1.401(9) . ?
C36B C41B 1.484(9) . ?
C37B C38B 1.370(9) . ?
C38B C39B 1.393(10) . ?
C38B C42B 1.526(9) . ?
C39B C40B 1.395(9) . ?
C40B C43B 1.499(9) . ?
C1C C5C 1.289(19) . ?
C1C C2C 1.55(2) . ?
C1C C4C 1.59(2) 2_676 ?
C2C C3C 1.18(2) . ?
C2C C5C 1.28(3) . ?
C3C C4C 1.20(2) . ?
C3C C5C 1.50(2) 2_676 ?
C3C C5C 1.50(2) . ?
C4C C5C 1.26(3) 2_676 ?
C4C C1C 1.59(2) 2_676 ?
C5C C4C 1.26(3) 2_676 ?
C5C C3C 1.50(2) 2_676 ?
C5C C5C 1.77(4) 2_676 ?
